data_7215513
loop_
_publ_author_name
'Serrano-Becerra, J. M.'
'Hern\'andez-Ortega, S.'
'Morales-Morales, D.'
'Vald\'es-Mart\'inez, J.'

_publ_section_title
;
 Bottom-up design and construction of a non-centrosymmetric network
 through \p--\p stacking interactions
;
_journal_coden_ASTM CRECF4
_journal_issue 2
_journal_name_full CrystEngComm
_journal_page_first 226
_journal_page_last 228
_journal_paper_doi 10.1039/b816630g
_journal_volume 11
_journal_year 2009
_chemical_formula_moiety 'C17 H12 F5 N2+, Br-'
_chemical_formula_sum 'C17 H12 Br F5 N2'
_chemical_formula_weight 419.20
_chemical_melting_point_gt 444
_chemical_melting_point_lt 446
_chemical_name_common '1-(2,3,4,5,6-pentafluorobenzyl)-3-benzylimidazolium bromide'
_chemical_name_systematic
;
1-(2,3,4,5,6-pentafluorobenzyl)-3-benzylimidazolium bromide
;
_space_group_IT_number 1
_symmetry_cell_setting triclinic
_symmetry_space_group_name_Hall 'P 1'
_symmetry_space_group_name_H-M 'P 1'
_atom_sites_solution_hydrogens geom
_atom_sites_solution_primary direct
_atom_sites_solution_secondary difmap
_audit_creation_method SHELXL-97
_cell_angle_alpha 85.980(4)
_cell_angle_beta 88.527(4)
_cell_angle_gamma 83.187(4)
_cell_formula_units_Z 1
_cell_length_a 6.4341(12)
_cell_length_b 7.3046(14)
_cell_length_c 8.8257(17)
_cell_measurement_reflns_used 2237
_cell_measurement_temperature 293(2)
_cell_measurement_theta_max 30.70
_cell_measurement_theta_min 2.31
_cell_volume 410.79(14)
_computing_cell_refinement 'SMART V 5.625'
_computing_data_collection 'SMART V 5.625'
_computing_data_reduction 'SAINT V 6.23C'
_computing_molecular_graphics 'SHELXTL V 6.10'
_computing_publication_material 'SHELXTL V 6.10'
_computing_structure_refinement 'SHELXL-97 (Sheldrick, 1997)'
_computing_structure_solution 'SHELXS-97 (Sheldrick, 1990)'
_diffrn_ambient_temperature 293(2)
_diffrn_measured_fraction_theta_full 0.999
_diffrn_measured_fraction_theta_max 0.999
_diffrn_measurement_device_type 'Bruker Smart APEX AXS CCD area detector'
_diffrn_measurement_method 'omega scans'
_diffrn_radiation_monochromator graphite
_diffrn_radiation_source 'fine-focus sealed tube'
_diffrn_radiation_type MoK\a
_diffrn_radiation_wavelength 0.71073
_diffrn_reflns_av_R_equivalents 0.0450
_diffrn_reflns_av_sigmaI/netI 0.0530
_diffrn_reflns_limit_h_max 7
_diffrn_reflns_limit_h_min -7
_diffrn_reflns_limit_k_max 8
_diffrn_reflns_limit_k_min -8
_diffrn_reflns_limit_l_max 10
_diffrn_reflns_limit_l_min -10
_diffrn_reflns_number 3387
_diffrn_reflns_theta_full 25.00
_diffrn_reflns_theta_max 25.00
_diffrn_reflns_theta_min 2.31
_exptl_absorpt_coefficient_mu 2.556
_exptl_absorpt_correction_T_max 0.7161
_exptl_absorpt_correction_T_min 0.5244
_exptl_absorpt_correction_type analytical
_exptl_crystal_colour Colorless
_exptl_crystal_density_diffrn 1.695
_exptl_crystal_density_method 'not measured'
_exptl_crystal_description Prism
_exptl_crystal_F_000 208
_exptl_crystal_size_max 0.29
_exptl_crystal_size_mid 0.17
_exptl_crystal_size_min 0.14
_refine_diff_density_max 0.509
_refine_diff_density_min -0.214
_refine_diff_density_rms 0.050
_refine_ls_abs_structure_details 'Flack H D (1983), Acta Cryst. A39, 876-881'
_refine_ls_abs_structure_Flack -0.006(7)
_refine_ls_extinction_method none
_refine_ls_goodness_of_fit_ref 0.911
_refine_ls_hydrogen_treatment constr
_refine_ls_matrix_type full
_refine_ls_number_parameters 226
_refine_ls_number_reflns 2776
_refine_ls_number_restraints 3
_refine_ls_restrained_S_all 0.910
_refine_ls_R_factor_all 0.0411
_refine_ls_R_factor_gt 0.0363
_refine_ls_shift/su_max 0.000
_refine_ls_shift/su_mean 0.000
_refine_ls_structure_factor_coef Fsqd
_refine_ls_weighting_details 'calc w=1/[\s^2^(Fo^2^)+(0.0383P)^2^] where P=(Fo^2^+2Fc^2^)/3'
_refine_ls_weighting_scheme calc
_refine_ls_wR_factor_gt 0.0752
_refine_ls_wR_factor_ref 0.0765
_reflns_number_gt 2406
_reflns_number_total 2776
_reflns_threshold_expression >2sigma(I)
_cod_duplicate_entry 7200489
_cod_data_source_file b816630g.txt
_cod_data_source_block 074mmd05
_cod_depositor_comments
;
The following automatic conversions were performed:

'_symmetry_cell_setting' value 'Triclinic' changed to 'triclinic'
according to
/usr/data/users/saulius/automatic-downloads/retrospective/RSC/lib/dictionaries/cif_core.dic
dictionary named 'cif_core.dic' version 2.4.2 from 2011-04-26.

Automatic conversion script
Id: cif_fix_values 2281 2013-09-26 08:29:07Z andrius 

 Updated bibliographic information.

 Antanas Vaitkus,
 2019-09-17

 Marked entry as a duplicate of entry 7200489.

 Antanas Vaitkus,
 2019-09-17
;
_cod_original_sg_symbol_H-M P1
_cod_database_code 7215513

loop_
_symmetry_equiv_pos_as_xyz
'x, y, z'

loop_
_atom_site_label
_atom_site_type_symbol
_atom_site_fract_x
_atom_site_fract_y
_atom_site_fract_z
_atom_site_U_iso_or_equiv
_atom_site_adp_type
_atom_site_occupancy
_atom_site_symmetry_multiplicity
_atom_site_calc_flag
_atom_site_refinement_flags
Br Br 0.88614(4) 0.79616(4) 0.70350(4) 0.07038(19) Uani 1 1 d .
F1 F 0.1388(4) 0.5420(4) 0.3812(3) 0.0797(8) Uani 1 1 d .
F2 F 0.2301(6) 0.4859(5) 0.0881(3) 0.1026(12) Uani 1 1 d .
F3 F 0.6176(7) 0.3436(5) 0.0057(3) 0.1121(13) Uani 1 1 d .
F4 F 0.9125(7) 0.2500(4) 0.2174(5) 0.1021(13) Uani 1 1 d .
F5 F 0.8223(5) 0.3063(4) 0.5105(4) 0.0872(9) Uani 1 1 d .
N1 N 0.3187(7) 0.0639(6) 0.8308(4) 0.0464(10) Uani 1 1 d .
C2 C 0.4447(8) 0.1580(7) 0.7493(5) 0.0481(11) Uani 1 1 d .
H2 H 0.5825 0.1158 0.7242 0.058 Uiso 1 1 calc R
N3 N 0.3485(6) 0.3220(5) 0.7074(4) 0.0474(11) Uani 1 1 d .
C4 C 0.1480(7) 0.3310(6) 0.7631(5) 0.0576(12) Uani 1 1 d .
H4 H 0.0440 0.4304 0.7499 0.069 Uiso 1 1 calc R
C5 C 0.1301(7) 0.1700(6) 0.8399(5) 0.0578(12) Uani 1 1 d .
H5 H 0.0106 0.1361 0.8905 0.069 Uiso 1 1 calc R
C6 C 0.4352(11) 0.4747(8) 0.6159(6) 0.0602(15) Uani 1 1 d .
H6A H 0.5634 0.5003 0.6615 0.072 Uiso 1 1 calc R
H6B H 0.3359 0.5855 0.6171 0.072 Uiso 1 1 calc R
C7 C 0.4806(7) 0.4282(5) 0.4538(4) 0.0474(10) Uani 1 1 d .
C8 C 0.3290(7) 0.4700(6) 0.3423(5) 0.0539(11) Uani 1 1 d .
C9 C 0.3733(9) 0.4409(7) 0.1932(5) 0.0612(12) Uani 1 1 d .
C10 C 0.5708(11) 0.3696(7) 0.1522(5) 0.0707(15) Uani 1 1 d .
C11 C 0.7212(9) 0.3248(6) 0.2576(6) 0.0657(13) Uani 1 1 d .
C12 C 0.6720(8) 0.3536(6) 0.4078(5) 0.0558(11) Uani 1 1 d .
C13 C 0.3709(7) -0.1242(5) 0.9057(5) 0.0517(10) Uani 1 1 d .
H13A H 0.4897 -0.1880 0.8535 0.062 Uiso 1 1 calc R
H13B H 0.2529 -0.1943 0.8989 0.062 Uiso 1 1 calc R
C14 C 0.4228(7) -0.1136(5) 1.0713(4) 0.0475(10) Uani 1 1 d .
C15 C 0.6273(7) -0.1537(6) 1.1193(5) 0.0585(11) Uani 1 1 d .
H15 H 0.7339 -0.1843 1.0492 0.070 Uiso 1 1 calc R
C16 C 0.6735(8) -0.1484(7) 1.2700(6) 0.0667(14) Uani 1 1 d .
H16 H 0.8110 -0.1762 1.3018 0.080 Uiso 1 1 calc R
C17 C 0.5171(10) -0.1024(7) 1.3731(6) 0.0709(15) Uani 1 1 d .
H17 H 0.5486 -0.0993 1.4751 0.085 Uiso 1 1 calc R
C18 C 0.3143(9) -0.0607(7) 1.3271(5) 0.0712(14) Uani 1 1 d .
H18 H 0.2081 -0.0277 1.3969 0.085 Uiso 1 1 calc R
C19 C 0.2700(8) -0.0684(6) 1.1763(5) 0.0606(12) Uani 1 1 d .
H19 H 0.1320 -0.0421 1.1452 0.073 Uiso 1 1 calc R

loop_
_atom_site_aniso_label
_atom_site_aniso_U_11
_atom_site_aniso_U_22
_atom_site_aniso_U_33
_atom_site_aniso_U_23
_atom_site_aniso_U_13
_atom_site_aniso_U_12
Br 0.0653(3) 0.0637(3) 0.0793(3) -0.0159(2) -0.0157(2) 0.0143(2)
F1 0.0644(19) 0.0780(19) 0.094(2) 0.0023(16) -0.0060(15) -0.0008(15)
F2 0.133(3) 0.113(3) 0.0692(18) 0.0180(17) -0.0489(19) -0.050(2)
F3 0.178(4) 0.116(3) 0.0548(18) -0.0306(17) 0.033(2) -0.062(3)
F4 0.092(3) 0.074(3) 0.138(3) -0.021(3) 0.038(2) -0.001(2)
F5 0.076(2) 0.079(2) 0.102(2) 0.0103(17) -0.0286(18) 0.0053(16)
N1 0.053(2) 0.046(2) 0.039(2) 0.0035(17) -0.0080(18) -0.0002(19)
C2 0.055(3) 0.051(3) 0.036(2) -0.010(2) -0.008(2) 0.006(2)
N3 0.065(3) 0.041(3) 0.0364(16) -0.0034(17) -0.0039(18) -0.003(2)
C4 0.062(3) 0.053(3) 0.053(3) 0.002(2) -0.016(2) 0.010(2)
C5 0.053(3) 0.059(3) 0.060(3) 0.003(2) -0.006(2) 0.000(2)
C6 0.085(4) 0.048(3) 0.048(3) -0.007(2) -0.007(3) -0.004(3)
C7 0.062(3) 0.035(2) 0.045(2) 0.0025(18) -0.007(2) -0.007(2)
C8 0.062(3) 0.040(2) 0.060(3) 0.001(2) -0.006(2) -0.010(2)
C9 0.083(4) 0.059(3) 0.046(3) 0.004(2) -0.017(3) -0.025(3)
C10 0.110(5) 0.059(3) 0.049(3) -0.012(2) 0.011(3) -0.032(3)
C11 0.074(4) 0.046(3) 0.080(4) -0.012(3) 0.017(3) -0.014(3)
C12 0.065(3) 0.040(2) 0.062(3) 0.005(2) -0.014(2) -0.008(2)
C13 0.061(3) 0.038(2) 0.055(2) 0.0017(19) -0.010(2) 0.0001(19)
C14 0.058(3) 0.035(2) 0.049(2) 0.0043(18) -0.007(2) -0.0053(19)
C15 0.057(3) 0.053(3) 0.064(3) 0.009(2) -0.003(2) -0.005(2)
C16 0.066(3) 0.062(3) 0.073(3) 0.016(3) -0.032(3) -0.018(3)
C17 0.109(5) 0.053(3) 0.052(3) 0.007(2) -0.017(3) -0.018(3)
C18 0.090(4) 0.060(3) 0.060(3) 0.002(2) 0.001(3) 0.007(3)
C19 0.061(3) 0.058(3) 0.059(3) 0.005(2) -0.011(2) 0.009(2)

loop_
_atom_type_symbol
_atom_type_description
_atom_type_scat_dispersion_real
_atom_type_scat_dispersion_imag
_atom_type_scat_source
C C 0.0033 0.0016 'International Tables Vol C Tables 4.2.6.8 and 6.1.1.4'
H H 0.0000 0.0000 'International Tables Vol C Tables 4.2.6.8 and 6.1.1.4'
N N 0.0061 0.0033 'International Tables Vol C Tables 4.2.6.8 and 6.1.1.4'
F F 0.0171 0.0103 'International Tables Vol C Tables 4.2.6.8 and 6.1.1.4'
Br Br -0.2901 2.4595 'International Tables Vol C Tables 4.2.6.8 and 6.1.1.4'

loop_
_geom_angle_atom_site_label_1
_geom_angle_atom_site_label_2
_geom_angle_atom_site_label_3
_geom_angle
C2 N1 C5 107.9(4)
C2 N1 C13 126.4(4)
C5 N1 C13 125.7(4)
N1 C2 N3 109.8(4)
C2 N3 C4 107.9(4)
C2 N3 C6 127.9(4)
C4 N3 C6 124.3(4)
C5 C4 N3 106.7(4)
C4 C5 N1 107.6(4)
N3 C6 C7 111.9(4)
C12 C7 C8 116.9(4)
C12 C7 C6 121.8(4)
C8 C7 C6 121.2(5)
F1 C8 C9 119.0(4)
F1 C8 C7 119.4(4)
C9 C8 C7 121.6(5)
F2 C9 C10 119.8(5)
F2 C9 C8 121.0(5)
C10 C9 C8 119.1(4)
F3 C10 C11 119.3(6)
F3 C10 C9 119.8(5)
C11 C10 C9 120.9(4)
F4 C11 C10 120.6(5)
F4 C11 C12 120.4(5)
C10 C11 C12 118.9(5)
F5 C12 C7 119.5(4)
F5 C12 C11 118.0(5)
C7 C12 C11 122.5(4)
N1 C13 C14 110.8(3)
C19 C14 C15 118.5(4)
C19 C14 C13 121.1(4)
C15 C14 C13 120.4(4)
C16 C15 C14 120.3(4)
C17 C16 C15 119.9(5)
C16 C17 C18 120.4(5)
C17 C18 C19 119.1(5)
C14 C19 C18 121.7(4)

loop_
_geom_bond_atom_site_label_1
_geom_bond_atom_site_label_2
_geom_bond_distance
F1 C8 1.320(5)
F2 C9 1.321(5)
F3 C10 1.342(5)
F4 C11 1.336(7)
F5 C12 1.341(5)
N1 C2 1.296(6)
N1 C5 1.364(6)
N1 C13 1.487(5)
C2 N3 1.315(7)
N3 C4 1.365(6)
N3 C6 1.485(7)
C4 C5 1.331(6)
C6 C7 1.507(7)
C7 C12 1.351(6)
C7 C8 1.396(6)
C8 C9 1.365(6)
C9 C10 1.365(7)
C10 C11 1.355(8)
C11 C12 1.380(7)
C13 C14 1.517(5)
C14 C19 1.361(6)
C14 C15 1.384(6)
C15 C16 1.374(6)
C16 C17 1.367(8)
C17 C18 1.370(7)
C18 C19 1.374(6)
